data_4506205
loop_
_publ_author_name
'Khanna, Shruti'
'Verma, Sandeep'

_publ_section_title
;
 Crystallographic Signatures ofN6-Methoxyadenine Imino Tautomer--Silver
 Complexes
;
_journal_issue 6
_journal_name_full 'Crystal Growth &amp; Design'
_journal_page_first 3025
_journal_paper_doi 10.1021/cg300231r
_journal_volume 12
_journal_year 2012
_chemical_formula_sum 'C78 H84 Ag4 N34 O22'
_chemical_formula_weight 2281.27
_chemical_name_systematic
;
 ?
;
_space_group_IT_number 14
_symmetry_cell_setting monoclinic
_symmetry_space_group_name_Hall '-P 2yn'
_symmetry_space_group_name_H-M 'P 1 21/n 1'
_atom_sites_solution_hydrogens geom
_atom_sites_solution_primary direct
_atom_sites_solution_secondary difmap
_audit_creation_method SHELXL-97
_cell_angle_alpha 90.00
_cell_angle_beta 95.07(4)
_cell_angle_gamma 90.00
_cell_formula_units_Z 4
_cell_length_a 22.321(4)
_cell_length_b 12.638(3)
_cell_length_c 31.194(4)
_cell_measurement_reflns_used 15396
_cell_measurement_temperature 100(2)
_cell_measurement_theta_max 25
_cell_measurement_theta_min 4.1
_cell_volume 8765(3)
_computing_structure_refinement 'SHELXL-97 (Sheldrick, 1997)'
_diffrn_ambient_temperature 100(2)
_diffrn_measured_fraction_theta_full 0.995
_diffrn_measured_fraction_theta_max 0.995
_diffrn_radiation_monochromator graphite
_diffrn_radiation_source 'fine-focus sealed tube'
_diffrn_radiation_type MoK\a
_diffrn_radiation_wavelength 0.71073
_diffrn_reflns_av_R_equivalents 0.0772
_diffrn_reflns_av_sigmaI/netI 0.0863
_diffrn_reflns_limit_h_max 26
_diffrn_reflns_limit_h_min -25
_diffrn_reflns_limit_k_max 15
_diffrn_reflns_limit_k_min -14
_diffrn_reflns_limit_l_max 28
_diffrn_reflns_limit_l_min -37
_diffrn_reflns_number 44835
_diffrn_reflns_theta_full 25.00
_diffrn_reflns_theta_max 25.03
_diffrn_reflns_theta_min 4.09
_exptl_absorpt_coefficient_mu 0.975
_exptl_absorpt_correction_T_max 0.8440
_exptl_absorpt_correction_T_min 0.8068
_exptl_absorpt_correction_type psi-scan
_exptl_absorpt_process_details '(North et al., 1968)'
_exptl_crystal_colour violet
_exptl_crystal_density_diffrn 1.729
_exptl_crystal_density_method 'not measured'
_exptl_crystal_description block
_exptl_crystal_F_000 4616
_exptl_crystal_size_max 0.23
_exptl_crystal_size_mid 0.20
_exptl_crystal_size_min 0.18
_refine_diff_density_max 2.303
_refine_diff_density_min -0.768
_refine_diff_density_rms 0.176
_refine_ls_extinction_method none
_refine_ls_goodness_of_fit_ref 1.022
_refine_ls_hydrogen_treatment mixed
_refine_ls_matrix_type full
_refine_ls_number_parameters 1273
_refine_ls_number_reflns 15391
_refine_ls_number_restraints 9
_refine_ls_restrained_S_all 1.022
_refine_ls_R_factor_all 0.0935
_refine_ls_R_factor_gt 0.0589
_refine_ls_shift/su_max 0.111
_refine_ls_shift/su_mean 0.000
_refine_ls_structure_factor_coef Fsqd
_refine_ls_weighting_details 'calc w=1/[\s^2^(Fo^2^)+(0.0668P)^2^+0.0000P] where P=(Fo^2^+2Fc^2^)/3'
_refine_ls_weighting_scheme calc
_refine_ls_wR_factor_gt 0.1293
_refine_ls_wR_factor_ref 0.1510
_reflns_number_gt 10241
_reflns_number_total 15391
_reflns_threshold_expression >2sigma(I)
_cod_data_source_file cg300231r_si_003.cif
_cod_data_source_block complex3
_cod_depositor_comments
;
The following automatic conversions were performed:

'_symmetry_cell_setting' value 'Monoclinic' changed to 'monoclinic'
according to /home/saulius/struct/CIF-dictionaries/cif_core.dic
dictionary named 'cif_core.dic' version 2.4.1 from 2010-06-29.

Automatic conversion script
Id: cif_fix_values 1891 2012-01-12 08:04:46Z andrius 
;
_cod_original_cell_volume 8765.2(29)
_cod_database_code 4506205

loop_
_symmetry_equiv_pos_as_xyz
'x, y, z'
'-x+1/2, y+1/2, -z+1/2'
'-x, -y, -z'
'x-1/2, -y-1/2, z-1/2'

loop_
_atom_site_label
_atom_site_type_symbol
_atom_site_fract_x
_atom_site_fract_y
_atom_site_fract_z
_atom_site_U_iso_or_equiv
_atom_site_adp_type
_atom_site_occupancy
_atom_site_symmetry_multiplicity
_atom_site_calc_flag
_atom_site_refinement_flags
C1A C 0.6028(3) -0.4493(5) 0.9939(2) 0.0339(16) Uani 1 1 d .
H11 H 0.6339 -0.4185 0.9785 0.051 Uiso 1 1 calc R
H12 H 0.5710 -0.3988 0.9958 0.051 Uiso 1 1 calc R
H13 H 0.5872 -0.5111 0.9788 0.051 Uiso 1 1 calc R
C2A C 0.6603(3) -0.6652(5) 1.13438(19) 0.0252(14) Uani 1 1 d .
H2A H 0.6299 -0.6673 1.1529 0.030 Uiso 1 1 calc R
C4A C 0.7485(2) -0.7138(4) 1.11466(18) 0.0194(13) Uani 1 1 d .
C5A C 0.7432(2) -0.6570(4) 1.07741(18) 0.0199(13) Uani 1 1 d .
C6A C 0.6898(2) -0.5947(4) 1.06777(18) 0.0204(13) Uani 1 1 d .
C8A C 0.8293(3) -0.7303(5) 1.08057(18) 0.0248(14) Uani 1 1 d .
H8A H 0.8675 -0.7512 1.0742 0.030 Uiso 1 1 calc R
C1B C 0.9063(3) -0.5631(5) 0.99302(19) 0.0332(16) Uani 1 1 d .
H14 H 0.9200 -0.5014 1.0090 0.050 Uiso 1 1 calc R
H15 H 0.9394 -0.6109 0.9911 0.050 Uiso 1 1 calc R
H16 H 0.8754 -0.5975 1.0074 0.050 Uiso 1 1 calc R
C2B C 0.8482(3) -0.3506(5) 0.85095(19) 0.0252(14) Uani 1 1 d .
H2B H 0.8780 -0.3500 0.8319 0.030 Uiso 1 1 calc R
C4B C 0.7604(2) -0.3018(4) 0.87111(18) 0.0200(13) Uani 1 1 d .
C5B C 0.7670(2) -0.3539(4) 0.90930(18) 0.0198(13) Uani 1 1 d .
C6B C 0.8204(2) -0.4153(4) 0.91935(18) 0.0211(13) Uani 1 1 d .
C8B C 0.6826(3) -0.2787(4) 0.90792(18) 0.0225(13) Uani 1 1 d .
H8B H 0.6452 -0.2558 0.9151 0.027 Uiso 1 1 calc R
C1C C 0.6004(3) -0.1189(6) 0.9998(2) 0.0409(18) Uani 1 1 d .
H17 H 0.6338 -0.0803 0.9903 0.061 Uiso 1 1 calc R
H18 H 0.5667 -0.0722 1.0010 0.061 Uiso 1 1 calc R
H19 H 0.5898 -0.1754 0.9800 0.061 Uiso 1 1 calc R
C2C C 0.6490(3) -0.3404(5) 1.14282(19) 0.0272(14) Uani 1 1 d .
H2C H 0.6188 -0.3410 1.1616 0.033 Uiso 1 1 calc R
C4C C 0.7383(2) -0.3868(4) 1.12414(19) 0.0217(13) Uani 1 1 d .
C5C C 0.7330(3) -0.3341(5) 1.08584(18) 0.0221(13) Uani 1 1 d .
C6C C 0.6790(3) -0.2753(4) 1.07481(19) 0.0237(13) Uani 1 1 d .
C8C C 0.8182(2) -0.4072(4) 1.08890(19) 0.0237(14) Uani 1 1 d .
H8C H 0.8560 -0.4292 1.0821 0.028 Uiso 1 1 calc R
C1D C 0.9008(3) -0.2572(5) 1.0054(2) 0.0337(16) Uani 1 1 d .
H20 H 0.9123 -0.1983 1.0237 0.051 Uiso 1 1 calc R
H21 H 0.9347 -0.3030 1.0034 0.051 Uiso 1 1 calc R
H22 H 0.8690 -0.2957 1.0172 0.051 Uiso 1 1 calc R
C2D C 0.8504(3) -0.0421(5) 0.8623(2) 0.0288(15) Uani 1 1 d .
H2D H 0.8804 -0.0445 0.8435 0.035 Uiso 1 1 calc R
C4D C 0.7634(3) 0.0149(4) 0.88104(19) 0.0251(14) Uani 1 1 d .
C5D C 0.7662(3) -0.0427(4) 0.91896(18) 0.0234(13) Uani 1 1 d .
C6D C 0.8185(2) -0.1053(4) 0.92992(19) 0.0218(13) Uani 1 1 d .
C8D C 0.6832(3) 0.0374(5) 0.9145(2) 0.0317(16) Uani 1 1 d .
H8D H 0.6457 0.0621 0.9207 0.038 Uiso 1 1 calc R
C1E C 0.5604(3) 0.2324(6) 1.0217(2) 0.0443(19) Uani 1 1 d .
H23 H 0.5865 0.2929 1.0219 0.066 Uiso 1 1 calc R
H24 H 0.5213 0.2542 1.0287 0.066 Uiso 1 1 calc R
H25 H 0.5573 0.2009 0.9936 0.066 Uiso 1 1 calc R
C2E C 0.6442(4) -0.0253(6) 1.1424(2) 0.050(2) Uani 1 1 d .
H2E H 0.6160 -0.0392 1.1619 0.060 Uiso 1 1 calc R
C4E C 0.7317(3) -0.0470(5) 1.1184(2) 0.0345(17) Uani 1 1 d .
C5E C 0.7201(3) 0.0191(5) 1.08350(19) 0.0269(14) Uani 1 1 d .
C6E C 0.6628(3) 0.0700(5) 1.0775(2) 0.0331(16) Uani 1 1 d .
C8E C 0.8086(3) -0.0458(5) 1.08082(19) 0.0303(15) Uani 1 1 d .
H8E H 0.8464 -0.0605 1.0720 0.036 Uiso 1 1 calc R
C1F C 0.9289(3) 0.0981(6) 0.9840(2) 0.048(2) Uani 1 1 d .
H26 H 0.9338 0.1571 1.0034 0.072 Uiso 1 1 calc R
H27 H 0.9677 0.0740 0.9771 0.072 Uiso 1 1 calc R
H28 H 0.9085 0.0418 0.9973 0.072 Uiso 1 1 calc R
C2F C 0.8420(3) 0.3365(5) 0.86112(19) 0.0274(14) Uani 1 1 d .
H2F H 0.8708 0.3512 0.8422 0.033 Uiso 1 1 calc R
C4F C 0.7536(3) 0.3614(4) 0.88494(18) 0.0207(13) Uani 1 1 d .
C5F C 0.7636(2) 0.2920(4) 0.91920(18) 0.0203(13) Uani 1 1 d .
C6F C 0.8207(3) 0.2395(4) 0.92436(18) 0.0197(13) Uani 1 1 d .
C8F C 0.6742(3) 0.3547(5) 0.9211(2) 0.0294(15) Uani 1 1 d .
H8F H 0.6359 0.3677 0.9293 0.035 Uiso 1 1 calc R
C11 C 0.8300(3) -0.8292(4) 1.15167(19) 0.0248(14) Uani 1 1 d .
H11A H 0.8594 -0.8762 1.1407 0.030 Uiso 1 1 calc R
H11B H 0.7987 -0.8724 1.1624 0.030 Uiso 1 1 calc R
C21 C 0.8600(2) -0.7643(4) 1.18828(19) 0.0218(13) Uani 1 1 d .
C31 C 0.9170(2) -0.7211(4) 1.1850(2) 0.0267(14) Uani 1 1 d .
H31 H 0.9368 -0.7329 1.1605 0.032 Uiso 1 1 calc R
C41 C 0.9440(3) -0.6609(5) 1.2182(2) 0.0287(15) Uani 1 1 d .
H41 H 0.9815 -0.6308 1.2156 0.034 Uiso 1 1 calc R
C51 C 0.9158(3) -0.6451(5) 1.2552(2) 0.0304(15) Uani 1 1 d .
H51 H 0.9346 -0.6059 1.2778 0.037 Uiso 1 1 calc R
C61 C 0.8592(3) -0.6877(4) 1.25871(19) 0.0259(14) Uani 1 1 d .
H61 H 0.8398 -0.6761 1.2835 0.031 Uiso 1 1 calc R
C71 C 0.8316(3) -0.7470(4) 1.22571(19) 0.0248(14) Uani 1 1 d .
H71 H 0.7938 -0.7758 1.2284 0.030 Uiso 1 1 calc R
C12 C 0.6772(3) -0.1876(4) 0.83504(19) 0.0263(14) Uani 1 1 d .
H12A H 0.7072 -0.1419 0.8241 0.032 Uiso 1 1 calc R
H12B H 0.6468 -0.1428 0.8462 0.032 Uiso 1 1 calc R
C22 C 0.6484(2) -0.2520(4) 0.79866(19) 0.0231(14) Uani 1 1 d .
C32 C 0.6782(3) -0.2779(5) 0.7633(2) 0.0289(15) Uani 1 1 d .
H32 H 0.7177 -0.2557 0.7618 0.035 Uiso 1 1 calc R
C42 C 0.6503(3) -0.3361(5) 0.7301(2) 0.0339(16) Uani 1 1 d .
H42 H 0.6714 -0.3536 0.7067 0.041 Uiso 1 1 calc R
C52 C 0.5916(3) -0.3691(5) 0.7311(2) 0.0334(16) Uani 1 1 d .
H52 H 0.5726 -0.4064 0.7080 0.040 Uiso 1 1 calc R
C62 C 0.5619(3) -0.3459(5) 0.7665(2) 0.0343(16) Uani 1 1 d .
H62 H 0.5229 -0.3705 0.7681 0.041 Uiso 1 1 calc R
C72 C 0.5895(3) -0.2862(5) 0.7999(2) 0.0343(16) Uani 1 1 d .
H72 H 0.5684 -0.2690 0.8233 0.041 Uiso 1 1 calc R
C13 C 0.8225(3) -0.4958(5) 1.16196(19) 0.0267(14) Uani 1 1 d .
H13A H 0.8521 -0.5432 1.1514 0.032 Uiso 1 1 calc R
H13B H 0.7922 -0.5386 1.1741 0.032 Uiso 1 1 calc R
C23 C 0.8531(3) -0.4264(4) 1.19690(19) 0.0255(14) Uani 1 1 d .
C33 C 0.9105(3) -0.3857(5) 1.19252(19) 0.0262(14) Uani 1 1 d .
H33 H 0.9294 -0.3991 1.1677 0.031 Uiso 1 1 calc R
C43 C 0.9388(3) -0.3257(5) 1.2252(2) 0.0331(16) Uani 1 1 d .
H43 H 0.9767 -0.2977 1.2221 0.040 Uiso 1 1 calc R
C53 C 0.9116(3) -0.3068(5) 1.2623(2) 0.0346(16) Uani 1 1 d .
H53 H 0.9315 -0.2676 1.2844 0.042 Uiso 1 1 calc R
C63 C 0.8545(3) -0.3464(5) 1.2668(2) 0.0325(15) Uani 1 1 d .
H63 H 0.8355 -0.3327 1.2915 0.039 Uiso 1 1 calc R
C73 C 0.8263(3) -0.4064(5) 1.2339(2) 0.0311(15) Uani 1 1 d .
H73 H 0.7882 -0.4338 1.2369 0.037 Uiso 1 1 calc R
C14 C 0.6847(3) 0.1369(4) 0.84402(19) 0.0298(15) Uani 1 1 d .
H14A H 0.7176 0.1761 0.8334 0.036 Uiso 1 1 calc R
H14B H 0.6576 0.1874 0.8556 0.036 Uiso 1 1 calc R
C24 C 0.6514(3) 0.0781(4) 0.8071(2) 0.0274(15) Uani 1 1 d .
C34 C 0.6802(3) 0.0511(5) 0.7711(2) 0.0310(15) Uani 1 1 d .
H34 H 0.7202 0.0702 0.7696 0.037 Uiso 1 1 calc R
C44 C 0.6503(3) -0.0037(5) 0.7376(2) 0.0306(15) Uani 1 1 d .
H44 H 0.6701 -0.0216 0.7136 0.037 Uiso 1 1 calc R
C54 C 0.5904(3) -0.0325(5) 0.7398(2) 0.0312(16) Uani 1 1 d .
H54 H 0.5699 -0.0694 0.7172 0.037 Uiso 1 1 calc R
C64 C 0.5615(3) -0.0054(5) 0.7760(2) 0.0335(16) Uani 1 1 d .
H64 H 0.5216 -0.0247 0.7778 0.040 Uiso 1 1 calc R
C74 C 0.5921(3) 0.0500(5) 0.8090(2) 0.0332(16) Uani 1 1 d .
H74 H 0.5724 0.0687 0.8330 0.040 Uiso 1 1 calc R
C15 C 0.8197(3) -0.1588(5) 1.1481(2) 0.0393(18) Uani 1 1 d .
H15A H 0.8503 -0.1975 1.1344 0.047 Uiso 1 1 calc R
H15B H 0.7913 -0.2098 1.1577 0.047 Uiso 1 1 calc R
C25 C 0.8486(3) -0.1007(4) 1.1864(2) 0.0291(15) Uani 1 1 d .
C35 C 0.9072(3) -0.0652(5) 1.1868(2) 0.0356(16) Uani 1 1 d .
H35 H 0.9289 -0.0784 1.1633 0.043 Uiso 1 1 calc R
C45 C 0.9340(3) -0.0105(5) 1.2215(2) 0.0354(16) Uani 1 1 d .
H45 H 0.9729 0.0153 1.2209 0.043 Uiso 1 1 calc R
C55 C 0.9034(3) 0.0057(5) 1.2569(2) 0.0396(18) Uani 1 1 d .
H55 H 0.9220 0.0412 1.2806 0.047 Uiso 1 1 calc R
C65 C 0.8449(3) -0.0303(5) 1.2579(2) 0.0400(17) Uani 1 1 d .
H65 H 0.8242 -0.0197 1.2821 0.048 Uiso 1 1 calc R
C75 C 0.8174(3) -0.0826(5) 1.2220(2) 0.0336(16) Uani 1 1 d .
H75 H 0.7778 -0.1055 1.2221 0.040 Uiso 1 1 calc R
C16 C 0.6645(3) 0.4728(5) 0.85562(19) 0.0279(15) Uani 1 1 d .
H16A H 0.6928 0.5245 0.8463 0.034 Uiso 1 1 calc R
H16B H 0.6338 0.5105 0.8695 0.034 Uiso 1 1 calc R
C26 C 0.6358(3) 0.4143(4) 0.81693(19) 0.0242(14) Uani 1 1 d .
C36 C 0.6680(3) 0.3945(5) 0.7817(2) 0.0277(14) Uani 1 1 d .
H36 H 0.7077 0.4170 0.7822 0.033 Uiso 1 1 calc R
C46 C 0.6420(3) 0.3421(5) 0.7461(2) 0.0333(16) Uani 1 1 d .
H46 H 0.6642 0.3286 0.7229 0.040 Uiso 1 1 calc R
C56 C 0.5828(3) 0.3096(5) 0.7452(2) 0.0301(15) Uani 1 1 d .
H56 H 0.5649 0.2742 0.7212 0.036 Uiso 1 1 calc R
C66 C 0.5501(3) 0.3300(5) 0.7801(2) 0.0303(15) Uani 1 1 d .
H66 H 0.5102 0.3083 0.7796 0.036 Uiso 1 1 calc R
C76 C 0.5763(3) 0.3817(4) 0.8151(2) 0.0316(15) Uani 1 1 d .
H76 H 0.5540 0.3954 0.8383 0.038 Uiso 1 1 calc R
N1A N 0.6510(2) -0.6022(4) 1.09940(15) 0.0222(11) Uani 1 1 d .
H1A H 0.6188 -0.5645 1.0968 0.027 Uiso 1 1 calc R
N3A N 0.7072(2) -0.7228(4) 1.14458(16) 0.0245(12) Uani 1 1 d .
N6A N 0.6810(2) -0.5380(4) 1.03298(15) 0.0232(11) Uani 1 1 d .
N7A N 0.7942(2) -0.6664(4) 1.05558(15) 0.0234(11) Uani 1 1 d .
N9A N 0.8038(2) -0.7621(3) 1.11661(15) 0.0202(11) Uani 1 1 d .
N1B N 0.8595(2) -0.4081(4) 0.88753(15) 0.0224(11) Uani 1 1 d .
H1B H 0.8930 -0.4420 0.8911 0.027 Uiso 1 1 calc R
N3B N 0.7996(2) -0.2962(4) 0.83993(15) 0.0240(11) Uani 1 1 d .
N6B N 0.82895(19) -0.4739(4) 0.95350(15) 0.0223(11) Uani 1 1 d .
N7B N 0.7182(2) -0.3404(4) 0.93299(14) 0.0221(11) Uani 1 1 d .
N9B N 0.7059(2) -0.2518(4) 0.87055(15) 0.0224(11) Uani 1 1 d .
N1C N 0.6379(2) -0.2847(4) 1.10591(15) 0.0244(11) Uani 1 1 d .
H1C H 0.6037 -0.2535 1.1013 0.029 Uiso 1 1 calc R
N3C N 0.6984(2) -0.3937(4) 1.15474(15) 0.0252(12) Uani 1 1 d .
N6C N 0.67169(19) -0.2167(4) 1.04090(16) 0.0235(11) Uani 1 1 d .
N7C N 0.7825(2) -0.3460(4) 1.06360(15) 0.0253(12) Uani 1 1 d .
N9C N 0.7942(2) -0.4345(4) 1.12593(15) 0.0236(11) Uani 1 1 d .
N1D N 0.8585(2) -0.1020(4) 0.89852(15) 0.0256(12) Uani 1 1 d .
H1D H 0.8904 -0.1402 0.9021 0.031 Uiso 1 1 calc R
N3D N 0.8044(2) 0.0179(4) 0.85177(17) 0.0299(12) Uani 1 1 d .
N6D N 0.8264(2) -0.1598(4) 0.96520(16) 0.0243(11) Uani 1 1 d .
N7D N 0.7158(2) -0.0287(4) 0.94031(15) 0.0253(12) Uani 1 1 d .
N9D N 0.7087(2) 0.0660(4) 0.87873(16) 0.0271(12) Uani 1 1 d .
N1E N 0.6267(3) 0.0427(5) 1.10952(18) 0.0471(16) Uani 1 1 d .
H1E H 0.5912 0.0698 1.1087 0.057 Uiso 1 1 calc R
N3E N 0.6952(3) -0.0721(5) 1.14946(18) 0.0460(16) Uani 1 1 d .
N6E N 0.6448(2) 0.1335(4) 1.04643(16) 0.0324(13) Uani 1 1 d .
N7E N 0.7694(2) 0.0186(4) 1.05996(15) 0.0259(12) Uani 1 1 d .
N9E N 0.7879(3) -0.0874(4) 1.11607(17) 0.0352(14) Uani 1 1 d .
N1F N 0.8570(2) 0.2658(4) 0.89273(15) 0.0229(11) Uani 1 1 d .
H1F H 0.8915 0.2353 0.8931 0.027 Uiso 1 1 calc R
N3F N 0.7907(2) 0.3859(4) 0.85471(15) 0.0245(11) Uani 1 1 d .
N6F N 0.8375(2) 0.1723(4) 0.95458(16) 0.0239(11) Uani 1 1 d .
N7F N 0.7134(2) 0.2892(4) 0.94207(15) 0.0235(11) Uani 1 1 d .
N9F N 0.6963(2) 0.4000(4) 0.88668(15) 0.0219(11) Uani 1 1 d .
N11 N 0.9907(2) -0.5019(5) 1.09932(18) 0.0379(14) Uani 1 1 d .
O11 O 0.9776(2) -0.5895(4) 1.08461(18) 0.0646(17) Uani 1 1 d .
O21 O 1.03439(18) -0.4910(4) 1.12691(13) 0.0375(11) Uani 1 1 d .
O31 O 0.96047(19) -0.4216(4) 1.08691(15) 0.0437(12) Uani 1 1 d .
N12 N 0.9651(2) 0.0092(4) 1.09559(18) 0.0328(13) Uani 1 1 d .
O12 O 0.9463(2) -0.0755(4) 1.07735(15) 0.0454(13) Uani 1 1 d .
O22 O 1.0120(2) 0.0076(4) 1.11997(15) 0.0457(13) Uani 1 1 d .
O32 O 0.93577(19) 0.0919(3) 1.08887(14) 0.0356(11) Uani 1 1 d .
N13 N 0.5219(3) -0.2654(10) 0.8925(2) 0.084(3) Uani 1 1 d .
O13 O 0.5425(3) -0.3485(8) 0.9066(2) 0.109(3) Uani 1 1 d .
O23 O 0.4731(2) -0.2612(6) 0.86932(17) 0.089(2) Uani 1 1 d .
O33 O 0.5505(2) -0.1805(6) 0.90139(19) 0.087(2) Uani 1 1 d .
N14 N 0.5226(2) 0.2405(5) 0.90691(18) 0.0395(14) Uani 1 1 d .
O14 O 0.47810(19) 0.2094(4) 0.88408(15) 0.0429(12) Uani 1 1 d .
O24 O 0.5680(2) 0.1826(4) 0.91365(16) 0.0505(14) Uani 1 1 d .
O34 O 0.5245(2) 0.3308(4) 0.92395(16) 0.0484(13) Uani 1 1 d .
O1W O 0.4528(2) -0.5022(5) 0.88510(17) 0.0486(13) Uani 1 1 d D
O2W O 0.4866(3) -0.0216(6) 0.8729(2) 0.108(3) Uani 1 1 d .
O3W O 1.0427(2) 0.2292(4) 1.11954(17) 0.0402(12) Uani 1 1 d D
O4W O 1.0268(2) -0.2370(4) 1.12155(17) 0.0444(13) Uani 1 1 d D
O6A O 0.62660(17) -0.4781(3) 1.03557(13) 0.0280(10) Uani 1 1 d .
O6B O 0.88318(17) -0.5330(3) 0.95129(13) 0.0300(10) Uani 1 1 d .
O6C O 0.61621(18) -0.1608(3) 1.04070(13) 0.0340(11) Uani 1 1 d .
O6D O 0.88061(17) -0.2198(3) 0.96396(13) 0.0302(10) Uani 1 1 d .
O6E O 0.5834(2) 0.1607(5) 1.05114(18) 0.0710(18) Uani 1 1 d .
O6F O 0.89475(18) 0.1296(3) 0.94606(13) 0.0327(11) Uani 1 1 d .
Ag1 Ag 0.757583(19) -0.49276(4) 0.996710(14) 0.02647(13) Uani 1 1 d .
Ag2 Ag 0.74723(2) -0.20705(4) 0.999167(14) 0.02824(14) Uani 1 1 d .
Ag3 Ag 0.79560(2) 0.09675(4) 1.004427(15) 0.02815(14) Uani 1 1 d .
Ag4 Ag 0.68578(2) 0.20664(4) 0.995743(15) 0.03009(14) Uani 1 1 d .
H1W1 H 0.4790(16) -0.454(3) 0.8865(16) 0.000(14) Uiso 1 1 d D
H2W1 H 0.468(2) -0.555(3) 0.8990(19) 0.04(2) Uiso 1 1 d D
H1W4 H 1.014(3) -0.182(3) 1.109(2) 0.05(2) Uiso 1 1 d D
H2W4 H 1.0041(19) -0.286(3) 1.1125(16) 0.008(15) Uiso 1 1 d D
H1W3 H 1.018(2) 0.180(3) 1.114(2) 0.04(2) Uiso 1 1 d D
H2W3 H 1.027(3) 0.283(4) 1.107(3) 0.12(4) Uiso 1 1 d D

loop_
_atom_site_aniso_label
_atom_site_aniso_U_11
_atom_site_aniso_U_22
_atom_site_aniso_U_33
_atom_site_aniso_U_23
_atom_site_aniso_U_13
_atom_site_aniso_U_12
C1A 0.036(4) 0.030(4) 0.034(4) 0.002(3) -0.005(3) 0.009(3)
C2A 0.022(3) 0.030(3) 0.024(4) 0.001(3) 0.003(3) -0.003(3)
C4A 0.024(3) 0.016(3) 0.018(3) 0.002(2) 0.003(3) -0.004(2)
C5A 0.021(3) 0.015(3) 0.024(3) -0.006(3) 0.003(3) -0.003(2)
C6A 0.027(3) 0.014(3) 0.020(3) 0.001(3) 0.001(3) -0.007(3)
C8A 0.030(3) 0.029(3) 0.016(3) -0.002(3) 0.004(3) 0.005(3)
C1B 0.036(4) 0.036(4) 0.027(4) 0.009(3) -0.002(3) 0.009(3)
C2B 0.029(3) 0.029(3) 0.018(3) -0.005(3) 0.002(3) -0.004(3)
C4B 0.025(3) 0.014(3) 0.020(3) -0.005(2) -0.001(3) 0.000(2)
C5B 0.024(3) 0.022(3) 0.013(3) -0.003(3) -0.003(3) -0.004(3)
C6B 0.027(3) 0.016(3) 0.020(3) -0.001(3) 0.002(3) -0.004(3)
C8B 0.026(3) 0.022(3) 0.020(3) -0.004(3) 0.002(3) -0.001(3)
C1C 0.040(4) 0.055(5) 0.027(4) 0.009(3) 0.001(3) 0.010(3)
C2C 0.032(4) 0.031(4) 0.019(3) -0.002(3) 0.006(3) -0.005(3)
C4C 0.026(3) 0.018(3) 0.021(3) -0.002(3) 0.000(3) -0.006(3)
C5C 0.025(3) 0.026(3) 0.015(3) -0.005(3) -0.001(3) -0.005(3)
C6C 0.030(3) 0.022(3) 0.020(3) -0.004(3) 0.004(3) -0.002(3)
C8C 0.019(3) 0.027(3) 0.026(4) -0.008(3) 0.001(3) 0.001(3)
C1D 0.027(3) 0.044(4) 0.029(4) 0.005(3) -0.002(3) -0.005(3)
C2D 0.029(3) 0.035(4) 0.022(4) 0.000(3) 0.000(3) -0.011(3)
C4D 0.036(4) 0.016(3) 0.021(3) -0.008(3) -0.008(3) -0.006(3)
C5D 0.031(3) 0.021(3) 0.018(3) -0.001(3) 0.000(3) -0.002(3)
C6D 0.024(3) 0.020(3) 0.021(3) -0.007(3) 0.000(3) -0.006(3)
C8D 0.041(4) 0.029(4) 0.024(4) -0.011(3) -0.005(3) 0.013(3)
C1E 0.028(4) 0.058(5) 0.047(5) -0.001(4) 0.008(3) -0.001(3)
C2E 0.067(5) 0.061(5) 0.026(4) 0.003(4) 0.023(4) -0.030(5)
C4E 0.062(5) 0.027(4) 0.015(3) -0.003(3) 0.006(3) -0.021(3)
C5E 0.035(4) 0.027(3) 0.018(3) -0.008(3) -0.002(3) -0.012(3)
C6E 0.041(4) 0.039(4) 0.020(4) 0.000(3) 0.002(3) -0.017(3)
C8E 0.046(4) 0.025(3) 0.019(3) -0.003(3) -0.004(3) -0.005(3)
C1F 0.030(4) 0.071(5) 0.045(5) 0.018(4) 0.008(3) 0.015(4)
C2F 0.037(4) 0.025(3) 0.020(3) 0.002(3) 0.007(3) -0.005(3)
C4F 0.028(3) 0.015(3) 0.018(3) -0.003(3) 0.001(3) -0.006(3)
C5F 0.027(3) 0.020(3) 0.013(3) -0.008(2) 0.002(3) -0.009(3)
C6F 0.031(3) 0.016(3) 0.014(3) -0.005(2) 0.008(3) -0.004(3)
C8F 0.031(4) 0.030(4) 0.025(4) -0.010(3) -0.004(3) 0.001(3)
C11 0.037(3) 0.013(3) 0.024(3) 0.004(3) -0.003(3) 0.001(3)
C21 0.023(3) 0.018(3) 0.024(3) 0.002(3) 0.003(3) 0.008(2)
C31 0.023(3) 0.029(4) 0.028(4) 0.002(3) 0.004(3) 0.008(3)
C41 0.019(3) 0.035(4) 0.032(4) -0.003(3) -0.002(3) 0.009(3)
C51 0.030(4) 0.031(4) 0.029(4) -0.004(3) -0.008(3) 0.008(3)
C61 0.032(3) 0.026(3) 0.020(3) 0.001(3) 0.004(3) 0.008(3)
C71 0.026(3) 0.021(3) 0.028(4) 0.003(3) 0.006(3) 0.001(3)
C12 0.031(3) 0.022(3) 0.023(4) 0.002(3) -0.008(3) 0.005(3)
C22 0.025(3) 0.016(3) 0.026(4) 0.002(3) -0.008(3) 0.005(2)
C32 0.026(3) 0.025(3) 0.036(4) 0.002(3) 0.004(3) 0.001(3)
C42 0.041(4) 0.033(4) 0.028(4) -0.011(3) 0.006(3) 0.006(3)
C52 0.036(4) 0.030(4) 0.032(4) -0.005(3) -0.014(3) 0.007(3)
C62 0.022(3) 0.045(4) 0.036(4) -0.003(3) 0.001(3) 0.001(3)
C72 0.028(3) 0.042(4) 0.032(4) -0.011(3) 0.000(3) 0.007(3)
C13 0.033(3) 0.023(3) 0.023(3) 0.000(3) -0.004(3) 0.003(3)
C23 0.034(3) 0.017(3) 0.024(4) 0.002(3) -0.006(3) 0.010(3)
C33 0.030(3) 0.032(4) 0.016(3) 0.003(3) -0.002(3) 0.001(3)
C43 0.022(3) 0.041(4) 0.035(4) -0.006(3) -0.001(3) 0.003(3)
C53 0.039(4) 0.033(4) 0.028(4) -0.012(3) -0.014(3) 0.003(3)
C63 0.043(4) 0.028(4) 0.027(4) -0.001(3) 0.003(3) 0.005(3)
C73 0.028(3) 0.031(4) 0.035(4) 0.003(3) 0.001(3) -0.005(3)
C14 0.049(4) 0.017(3) 0.022(4) -0.001(3) -0.006(3) 0.009(3)
C24 0.039(4) 0.014(3) 0.027(4) 0.001(3) -0.010(3) 0.008(3)
C34 0.038(4) 0.023(3) 0.032(4) 0.003(3) 0.003(3) -0.005(3)
C44 0.039(4) 0.023(3) 0.030(4) 0.004(3) 0.004(3) 0.006(3)
C54 0.038(4) 0.028(4) 0.024(4) -0.003(3) -0.013(3) 0.001(3)
C64 0.029(3) 0.037(4) 0.033(4) -0.001(3) -0.008(3) 0.010(3)
C74 0.044(4) 0.030(4) 0.025(4) -0.005(3) -0.003(3) 0.020(3)
C15 0.074(5) 0.021(3) 0.021(4) 0.005(3) -0.009(3) -0.003(3)
C25 0.047(4) 0.014(3) 0.026(4) 0.001(3) 0.003(3) 0.000(3)
C35 0.057(4) 0.021(3) 0.030(4) 0.009(3) 0.008(3) 0.013(3)
C45 0.036(4) 0.027(4) 0.041(4) 0.005(3) -0.005(3) 0.008(3)
C55 0.040(4) 0.034(4) 0.042(5) -0.012(3) -0.011(3) 0.014(3)
C65 0.051(4) 0.046(4) 0.023(4) 0.001(3) 0.003(3) 0.017(4)
C75 0.037(4) 0.031(4) 0.032(4) 0.002(3) -0.003(3) -0.002(3)
C16 0.034(4) 0.023(3) 0.025(4) -0.003(3) -0.005(3) 0.001(3)
C26 0.028(3) 0.020(3) 0.022(3) 0.000(3) -0.007(3) -0.001(3)
C36 0.023(3) 0.030(4) 0.030(4) 0.009(3) 0.000(3) -0.002(3)
C46 0.033(4) 0.034(4) 0.032(4) -0.004(3) 0.000(3) 0.002(3)
C56 0.030(3) 0.026(3) 0.031(4) -0.010(3) -0.009(3) 0.000(3)
C66 0.021(3) 0.033(4) 0.034(4) -0.010(3) -0.010(3) 0.000(3)
C76 0.038(4) 0.021(3) 0.037(4) 0.000(3) 0.007(3) 0.004(3)
N1A 0.020(2) 0.023(3) 0.024(3) 0.003(2) 0.003(2) 0.003(2)
N3A 0.022(3) 0.027(3) 0.024(3) 0.007(2) 0.003(2) 0.000(2)
N6A 0.028(3) 0.023(3) 0.019(3) 0.002(2) 0.002(2) 0.003(2)
N7A 0.027(3) 0.021(3) 0.022(3) -0.002(2) 0.003(2) 0.001(2)
N9A 0.023(3) 0.016(2) 0.022(3) -0.001(2) 0.001(2) 0.002(2)
N1B 0.023(3) 0.019(3) 0.025(3) -0.001(2) 0.000(2) 0.005(2)
N3B 0.032(3) 0.017(3) 0.023(3) 0.000(2) 0.002(2) -0.004(2)
N6B 0.020(3) 0.020(3) 0.027(3) -0.006(2) 0.001(2) 0.003(2)
N7B 0.027(3) 0.026(3) 0.012(3) -0.005(2) -0.003(2) -0.002(2)
N9B 0.029(3) 0.019(3) 0.018(3) -0.002(2) -0.004(2) 0.001(2)
N1C 0.022(3) 0.031(3) 0.021(3) 0.000(2) 0.005(2) -0.003(2)
N3C 0.026(3) 0.026(3) 0.024(3) 0.003(2) 0.003(2) -0.001(2)
N6C 0.017(2) 0.030(3) 0.023(3) -0.002(2) -0.001(2) 0.008(2)
N7C 0.023(3) 0.031(3) 0.021(3) -0.005(2) 0.001(2) -0.001(2)
N9C 0.024(3) 0.026(3) 0.019(3) -0.001(2) -0.005(2) -0.002(2)
N1D 0.025(3) 0.026(3) 0.027(3) -0.001(2) 0.004(2) -0.001(2)
N3D 0.032(3) 0.027(3) 0.030(3) 0.007(2) 0.001(3) -0.008(2)
N6D 0.023(3) 0.024(3) 0.026(3) 0.001(2) 0.002(2) 0.002(2)
N7D 0.032(3) 0.024(3) 0.019(3) -0.002(2) -0.001(2) 0.008(2)
N9D 0.039(3) 0.019(3) 0.022(3) -0.003(2) -0.006(2) 0.004(2)
N1E 0.054(4) 0.061(4) 0.028(3) 0.004(3) 0.015(3) -0.004(3)
N3E 0.060(4) 0.051(4) 0.027(4) 0.002(3) 0.008(3) -0.014(3)
N6E 0.033(3) 0.041(3) 0.025(3) 0.001(3) 0.009(2) -0.001(3)
N7E 0.039(3) 0.027(3) 0.013(3) -0.004(2) 0.006(2) -0.006(2)
N9E 0.061(4) 0.020(3) 0.023(3) -0.002(2) -0.002(3) -0.007(3)
N1F 0.026(3) 0.022(3) 0.021(3) 0.002(2) 0.004(2) 0.005(2)
N3F 0.027(3) 0.024(3) 0.022(3) 0.002(2) -0.002(2) 0.000(2)
N6F 0.026(3) 0.020(3) 0.026(3) 0.001(2) 0.007(2) 0.001(2)
N7F 0.025(3) 0.026(3) 0.021(3) -0.001(2) 0.003(2) -0.001(2)
N9F 0.027(3) 0.019(3) 0.019(3) -0.001(2) -0.002(2) 0.001(2)
N11 0.036(3) 0.050(4) 0.028(3) -0.002(3) 0.002(3) 0.008(3)
O11 0.074(4) 0.049(4) 0.063(4) 0.008(3) -0.036(3) -0.007(3)
O21 0.030(2) 0.056(3) 0.024(3) -0.002(2) -0.007(2) 0.013(2)
O31 0.035(3) 0.049(3) 0.046(3) 0.001(2) -0.005(2) 0.014(2)
N12 0.032(3) 0.034(3) 0.034(3) -0.005(3) 0.010(3) -0.003(3)
O12 0.046(3) 0.039(3) 0.050(3) -0.020(2) 0.001(2) 0.001(2)
O22 0.035(3) 0.056(3) 0.044(3) 0.000(3) -0.006(2) -0.003(2)
O32 0.045(3) 0.026(2) 0.036(3) 0.002(2) 0.006(2) 0.009(2)
N13 0.032(4) 0.199(12) 0.022(4) -0.006(6) 0.008(4) -0.036(6)
O13 0.046(4) 0.225(11) 0.054(5) 0.034(6) -0.010(3) -0.054(5)
O23 0.033(3) 0.197(7) 0.036(3) -0.013(4) -0.001(3) -0.040(4)
O33 0.039(3) 0.174(7) 0.049(4) -0.034(4) 0.002(3) -0.025(4)
N14 0.035(3) 0.054(4) 0.030(4) -0.005(3) 0.004(3) 0.013(3)
O14 0.027(2) 0.062(3) 0.040(3) -0.017(3) 0.002(2) 0.007(2)
O24 0.041(3) 0.058(3) 0.051(3) 0.000(3) 0.000(2) 0.028(3)
O34 0.048(3) 0.051(3) 0.045(3) -0.008(3) -0.003(2) 0.014(3)
O1W 0.036(3) 0.062(4) 0.048(4) 0.012(3) 0.004(3) 0.013(3)
O2W 0.079(5) 0.126(6) 0.123(7) -0.004(5) 0.041(4) -0.010(4)
O3W 0.039(3) 0.033(3) 0.050(3) 0.003(3) 0.015(2) -0.008(3)
O4W 0.038(3) 0.043(3) 0.053(4) 0.006(3) 0.005(3) 0.012(3)
O6A 0.025(2) 0.030(2) 0.028(3) 0.001(2) -0.0006(19) 0.0091(18)
O6B 0.031(2) 0.033(2) 0.026(3) 0.002(2) -0.0001(19) 0.0108(19)
O6C 0.034(2) 0.042(3) 0.025(3) 0.006(2) 0.004(2) 0.014(2)
O6D 0.031(2) 0.033(2) 0.027(3) 0.010(2) 0.0020(19) 0.0132(19)
O6E 0.044(3) 0.110(5) 0.062(4) 0.040(4) 0.027(3) 0.021(3)
O6F 0.037(3) 0.038(3) 0.023(2) 0.006(2) 0.004(2) 0.020(2)
Ag1 0.0292(3) 0.0304(3) 0.0199(3) 0.0001(2) 0.0026(2) -0.0014(2)
Ag2 0.0306(3) 0.0347(3) 0.0198(3) 0.0007(2) 0.0044(2) -0.0013(2)
Ag3 0.0368(3) 0.0280(3) 0.0201(3) 0.0027(2) 0.0048(2) 0.0033(2)
Ag4 0.0316(3) 0.0346(3) 0.0250(3) 0.0013(2) 0.0078(2) 0.0008(2)

loop_
_atom_type_symbol
_atom_type_description
_atom_type_scat_dispersion_real
_atom_type_scat_dispersion_imag
_atom_type_scat_source
C C 0.0033 0.0016 'International Tables Vol C Tables 4.2.6.8 and 6.1.1.4'
H H 0.0000 0.0000 'International Tables Vol C Tables 4.2.6.8 and 6.1.1.4'
N N 0.0061 0.0033 'International Tables Vol C Tables 4.2.6.8 and 6.1.1.4'
O O 0.0106 0.0060 'International Tables Vol C Tables 4.2.6.8 and 6.1.1.4'
Ag Ag -0.8971 1.1015 'International Tables Vol C Tables 4.2.6.8 and 6.1.1.4'

loop_
_geom_angle_atom_site_label_1
_geom_angle_atom_site_label_2
_geom_angle_atom_site_label_3
_geom_angle
N3A C2A N1A 126.4(6)
C5A C4A N9A 106.4(5)
C5A C4A N3A 127.6(5)
N9A C4A N3A 126.0(5)
C4A C5A N7A 111.2(5)
C4A C5A C6A 118.3(5)
N7A C5A C6A 130.3(5)
N6A C6A N1A 125.4(5)
N6A C6A C5A 122.5(5)
N1A C6A C5A 112.1(5)
N7A C8A N9A 113.2(5)
N3B C2B N1B 126.2(6)
C5B C4B N3B 128.4(5)
C5B C4B N9B 105.3(5)
N3B C4B N9B 126.2(5)
C4B C5B N7B 112.3(5)
C4B C5B C6B 118.6(5)
N7B C5B C6B 129.1(5)
N6B C6B N1B 124.8(5)
N6B C6B C5B 123.2(5)
N1B C6B C5B 111.9(5)
N7B C8B N9B 113.7(5)
N3C C2C N1C 126.3(6)
C5C C4C N3C 129.3(5)
C5C C4C N9C 104.8(5)
N3C C4C N9C 125.9(5)
C4C C5C N7C 112.4(5)
C4C C5C C6C 118.0(5)
N7C C5C C6C 129.6(5)
N6C C6C N1C 125.1(5)
N6C C6C C5C 122.5(5)
N1C C6C C5C 112.3(5)
N7C C8C N9C 113.2(5)
N3D C2D N1D 125.6(6)
N3D C4D N9D 127.0(6)
N3D C4D C5D 127.6(6)
N9D C4D C5D 105.3(5)
N7D C5D C4D 111.7(5)
N7D C5D C6D 130.2(5)
C4D C5D C6D 118.1(5)
N6D C6D N1D 124.6(5)
N6D C6D C5D 123.1(5)
N1D C6D C5D 112.3(5)
N7D C8D N9D 115.0(6)
N3E C2E N1E 127.4(7)
N3E C4E N9E 124.3(6)
N3E C4E C5E 128.6(7)
N9E C4E C5E 107.1(6)
N7E C5E C4E 108.4(6)
N7E C5E C6E 132.9(6)
C4E C5E C6E 118.7(6)
N6E C6E N1E 122.2(6)
N6E C6E C5E 126.4(6)
N1E C6E C5E 111.4(6)
N7E C8E N9E 112.6(6)
N3F C2F N1F 125.9(6)
N3F C4F N9F 125.4(5)
N3F C4F C5F 128.3(5)
N9F C4F C5F 106.3(5)
N7F C5F C4F 109.4(5)
N7F C5F C6F 133.1(5)
C4F C5F C6F 117.4(5)
N6F C6F N1F 121.9(5)
N6F C6F C5F 125.5(5)
N1F C6F C5F 112.6(5)
N7F C8F N9F 112.7(5)
N9A C11 C21 111.8(4)
C71 C21 C31 118.9(6)
C71 C21 C11 120.9(5)
C31 C21 C11 120.2(5)
C41 C31 C21 120.1(6)
C51 C41 C31 120.5(6)
C41 C51 C61 119.7(6)
C71 C61 C51 120.2(6)
C61 C71 C21 120.5(5)
N9B C12 C22 113.6(5)
C32 C22 C72 118.3(6)
C32 C22 C12 122.1(5)
C72 C22 C12 119.6(6)
C42 C32 C22 120.8(6)
C32 C42 C52 121.0(6)
C62 C52 C42 118.8(6)
C52 C62 C72 120.5(6)
C22 C72 C62 120.6(6)
N9C C13 C23 112.6(5)
C73 C23 C33 119.1(6)
C73 C23 C13 120.7(6)
C33 C23 C13 120.1(5)
C43 C33 C23 119.7(6)
C53 C43 C33 120.7(6)
C43 C53 C63 120.0(6)
C73 C63 C53 119.0(6)
C23 C73 C63 121.5(6)
N9D C14 C24 112.7(5)
C74 C24 C34 119.3(6)
C74 C24 C14 120.2(6)
C34 C24 C14 120.5(6)
C44 C34 C24 120.7(6)
C34 C44 C54 119.9(6)
C64 C54 C44 119.4(6)
C74 C64 C54 119.8(6)
C64 C74 C24 120.9(6)
N9E C15 C25 112.7(5)
C35 C25 C75 118.7(6)
C35 C25 C15 120.6(6)
C75 C25 C15 120.7(6)
C45 C35 C25 121.1(6)
C55 C45 C35 119.9(7)
C45 C55 C65 120.5(6)
C55 C65 C75 119.2(6)
C25 C75 C65 120.4(6)
N9F C16 C26 111.5(5)
C36 C26 C76 118.4(6)
C36 C26 C16 120.6(5)
C76 C26 C16 121.0(6)
C46 C36 C26 121.0(6)
C36 C46 C56 119.7(6)
C46 C56 C66 119.7(6)
C76 C66 C56 120.0(6)
C66 C76 C26 121.2(6)
C2A N1A C6A 124.1(5)
C2A N3A C4A 111.3(5)
C6A N6A O6A 108.0(4)
C6A N6A Ag1 120.2(4)
O6A N6A Ag1 126.0(3)
C8A N7A C5A 103.4(5)
C8A N9A C4A 105.7(5)
C8A N9A C11 128.1(5)
C4A N9A C11 126.1(5)
C2B N1B C6B 123.9(5)
C2B N3B C4B 110.8(5)
C6B N6B O6B 108.8(4)
C6B N6B Ag1 120.4(4)
O6B N6B Ag1 129.7(3)
C8B N7B C5B 102.6(5)
C8B N9B C4B 106.2(5)
C8B N9B C12 127.5(5)
C4B N9B C12 126.2(5)
C2C N1C C6C 123.6(5)
C2C N3C C4C 110.6(5)
C6C N6C O6C 109.6(5)
C6C N6C Ag2 117.7(4)
O6C N6C Ag2 132.4(3)
C8C N7C C5C 103.5(5)
C8C N9C C4C 106.1(5)
C8C N9C C13 127.7(5)
C4C N9C C13 126.1(5)
C2D N1D C6D 124.0(5)
C2D N3D C4D 112.4(5)
C6D N6D O6D 108.2(4)
C6D N6D Ag2 119.5(4)
O6D N6D Ag2 125.5(3)
C8D N7D C5D 102.4(5)
C8D N9D C4D 105.5(5)
C8D N9D C14 128.5(5)
C4D N9D C14 126.0(5)
C2E N1E C6E 123.5(6)
C2E N3E C4E 110.5(6)
C6E N6E O6E 108.0(5)
C6E N6E Ag4 134.9(4)
O6E N6E Ag4 117.0(4)
C8E N7E C5E 105.4(5)
C8E N7E Ag3 118.0(4)
C5E N7E Ag3 136.5(4)
C8E N9E C4E 106.5(5)
C8E N9E C15 127.9(6)
C4E N9E C15 125.6(6)
C2F N1F C6F 124.0(5)
C2F N3F C4F 111.7(5)
C6F N6F O6F 108.4(4)
C6F N6F Ag3 135.3(4)
O6F N6F Ag3 115.3(3)
C8F N7F C5F 104.9(5)
C8F N7F Ag4 118.1(4)
C5F N7F Ag4 136.9(4)
C8F N9F C4F 106.7(5)
C8F N9F C16 127.0(5)
C4F N9F C16 126.2(5)
O11 N11 O21 120.3(6)
O11 N11 O31 120.6(6)
O21 N11 O31 119.1(6)
O22 N12 O32 121.4(5)
O22 N12 O12 119.4(6)
O32 N12 O12 119.2(5)
O13 N13 O23 121.8(11)
O13 N13 O33 119.1(8)
O23 N13 O33 119.1(11)
O14 N14 O24 120.5(6)
O14 N14 O34 121.9(5)
O24 N14 O34 117.6(6)
C1A O6A N6A 109.6(4)
C1B O6B N6B 109.8(4)
C1C O6C N6C 110.0(4)
C1D O6D N6D 110.8(4)
C1E O6E N6E 113.4(5)
C1F O6F N6F 112.1(4)
N6B Ag1 N6A 169.33(17)
N6D Ag2 N6C 166.13(17)
N6F Ag3 N7E 169.73(18)
N6F Ag3 Ag4 98.33(13)
N7E Ag3 Ag4 90.43(14)
N6E Ag4 N7F 171.14(19)
N6E Ag4 Ag3 98.26(14)
N7F Ag4 Ag3 90.39(12)

loop_
_geom_bond_atom_site_label_1
_geom_bond_atom_site_label_2
_geom_bond_distance
C1A O6A 1.410(7)
C2A N3A 1.292(7)
C2A N1A 1.352(7)
C4A C5A 1.362(8)
C4A N9A 1.373(7)
C4A N3A 1.373(7)
C5A N7A 1.382(7)
C5A C6A 1.439(8)
C6A N6A 1.301(7)
C6A N1A 1.372(7)
C8A N7A 1.329(7)
C8A N9A 1.366(7)
C1B O6B 1.410(7)
C2B N3B 1.305(7)
C2B N1B 1.357(7)
C4B C5B 1.358(8)
C4B N3B 1.367(7)
C4B N9B 1.370(7)
C5B N7B 1.381(7)
C5B C6B 1.433(8)
C6B N6B 1.298(7)
C6B N1B 1.381(7)
C8B N7B 1.319(7)
C8B N9B 1.360(7)
C1C O6C 1.398(7)
C2C N3C 1.317(7)
C2C N1C 1.353(7)
C4C C5C 1.364(8)
C4C N3C 1.365(7)
C4C N9C 1.384(7)
C5C N7C 1.364(7)
C5C C6C 1.432(8)
C6C N6C 1.290(7)
C6C N1C 1.398(7)
C8C N7C 1.321(7)
C8C N9C 1.361(7)
C1D O6D 1.412(7)
C2D N3D 1.295(7)
C2D N1D 1.358(7)
C4D N3D 1.350(8)
C4D N9D 1.378(7)
C4D C5D 1.385(8)
C5D N7D 1.369(7)
C5D C6D 1.426(8)
C6D N6D 1.297(7)
C6D N1D 1.383(7)
C8D N7D 1.331(7)
C8D N9D 1.345(8)
C1E O6E 1.358(8)
C2E N3E 1.284(9)
C2E N1E 1.370(9)
C4E N3E 1.357(8)
C4E N9E 1.362(8)
C4E C5E 1.378(8)
C5E N7E 1.375(7)
C5E C6E 1.430(9)
C6E N6E 1.294(8)
C6E N1E 1.383(8)
C8E N7E 1.324(7)
C8E N9E 1.338(8)
C1F O6F 1.407(7)
C2F N3F 1.304(7)
C2F N1F 1.351(7)
C4F N3F 1.344(7)
C4F N9F 1.375(7)
C4F C5F 1.385(8)
C5F N7F 1.380(7)
C5F C6F 1.433(8)
C6F N6F 1.300(7)
C6F N1F 1.373(7)
C8F N7F 1.334(7)
C8F N9F 1.346(8)
C11 N9A 1.464(7)
C11 C21 1.513(8)
C21 C71 1.394(8)
C21 C31 1.396(8)
C31 C41 1.379(8)
C41 C51 1.377(8)
C51 C61 1.387(8)
C61 C71 1.374(8)
C12 N9B 1.473(7)
C12 C22 1.494(8)
C22 C32 1.379(8)
C22 C72 1.386(8)
C32 C42 1.373(8)
C42 C52 1.377(9)
C52 C62 1.370(9)
C62 C72 1.387(8)
C13 N9C 1.461(7)
C13 C23 1.514(8)
C23 C73 1.369(8)
C23 C33 1.398(8)
C33 C43 1.379(8)
C43 C53 1.375(9)
C53 C63 1.388(9)
C63 C73 1.382(8)
C14 N9D 1.469(7)
C14 C24 1.510(8)
C24 C74 1.377(8)
C24 C34 1.383(8)
C34 C44 1.376(8)
C44 C54 1.393(8)
C54 C64 1.392(9)
C64 C74 1.377(8)
C15 N9E 1.479(8)
C15 C25 1.499(8)
C25 C35 1.382(9)
C25 C75 1.384(9)
C35 C45 1.375(9)
C45 C55 1.364(9)
C55 C65 1.386(9)
C65 C75 1.393(9)
C16 N9F 1.472(7)
C16 C26 1.509(8)
C26 C36 1.387(8)
C26 C76 1.387(8)
C36 C46 1.376(8)
C46 C56 1.383(8)
C56 C66 1.389(9)
C66 C76 1.361(8)
N6A O6A 1.438(6)
N6A Ag1 2.208(5)
N6B O6B 1.429(5)
N6B Ag1 2.189(5)
N6C O6C 1.425(6)
N6C Ag2 2.223(5)
N6D O6D 1.431(6)
N6D Ag2 2.222(5)
N6E O6E 1.434(7)
N6E Ag4 2.109(5)
N7E Ag3 2.121(5)
N6F O6F 1.433(6)
N6F Ag3 2.112(5)
N7F Ag4 2.111(5)
N11 O11 1.224(7)
N11 O21 1.249(6)
N11 O31 1.261(7)
N12 O22 1.238(6)
N12 O32 1.242(6)
N12 O12 1.266(6)
N13 O13 1.213(12)
N13 O23 1.254(9)
N13 O33 1.266(11)
N14 O14 1.234(7)
N14 O24 1.252(6)
N14 O34 1.258(7)
Ag3 Ag4 2.8095(6)
